data_7057343
loop_
_publ_author_name
'Zadesenets, Andrey V.'
'Filatov, Evgeniy Yu.'
'Plyusnin, Pavel E.'
'Asanova, Tatyana I.'
'Korolkov, Ilya V.'
'Baidina, Iraida A.'
'Shlyakhova, Elena V.'
'Asanov, Igor P.'
'Korenev, Sergey V.'

_publ_section_title
;
 Complex salts of Pd(ii) and Pt(ii) with Co(ii) and Ni(ii) aqua-cations as
 single-source precursors for bimetallic nanoalloys and mixed oxides
;
_journal_issue 11
_journal_name_full 'New Journal of Chemistry'
_journal_page_first 8843
_journal_paper_doi 10.1039/C8NJ00956B
_journal_volume 42
_journal_year 2018
_chemical_formula_moiety Ba[Pt(NO2)4]*3H2O
_chemical_formula_sum 'Ba H6 N4 O11 Pt'
_chemical_formula_weight 570.52
_chemical_name_common 'barium tetranitroplatinate(II) trihydrate'
_chemical_name_systematic 'barium tetranitroplatinate(II) trihydrate'
_space_group_crystal_system triclinic
_space_group_IT_number 2
_space_group_name_Hall '-P 1'
_space_group_name_H-M_alt 'P -1'
_symmetry_space_group_name_Hall '-P 1'
_symmetry_space_group_name_H-M 'P -1'
_atom_sites_solution_hydrogens difmap
_audit_creation_method SHELXL-2016/4
_audit_update_record
;
2017-12-10 deposited with the CCDC.
2018-04-06 downloaded from the CCDC.
;
_cell_angle_alpha 81.036(2)
_cell_angle_beta 71.001(2)
_cell_angle_gamma 60.479(2)
_cell_formula_units_Z 2
_cell_length_a 8.3841(7)
_cell_length_b 8.4220(7)
_cell_length_c 9.5643(8)
_cell_measurement_reflns_used 7763
_cell_measurement_temperature 296(2)
_cell_measurement_theta_max 31.18
_cell_measurement_theta_min 2.25
_cell_volume 555.65(8)
_computing_structure_refinement 'SHELXL-2016/4 (Sheldrick, 2016)'
_diffrn_ambient_temperature 296(2)
_diffrn_measured_fraction_theta_full 0.600
_diffrn_measured_fraction_theta_max 0.658
_diffrn_measurement_device_type 'Bruker Apex DUO'
_diffrn_measurement_method '\f and \w scans'
_diffrn_radiation_type MoK\a
_diffrn_radiation_wavelength 0.71073
_diffrn_reflns_av_R_equivalents 0.0278
_diffrn_reflns_av_unetI/netI 0.0315
_diffrn_reflns_Laue_measured_fraction_full 0.600
_diffrn_reflns_Laue_measured_fraction_max 0.658
_diffrn_reflns_limit_h_max 12
_diffrn_reflns_limit_h_min -12
_diffrn_reflns_limit_k_max 12
_diffrn_reflns_limit_k_min -12
_diffrn_reflns_limit_l_max 13
_diffrn_reflns_limit_l_min -13
_diffrn_reflns_number 7763
_diffrn_reflns_point_group_measured_fraction_full 0.600
_diffrn_reflns_point_group_measured_fraction_max 0.658
_diffrn_reflns_theta_full 25.242
_diffrn_reflns_theta_max 31.179
_diffrn_reflns_theta_min 2.252
_diffrn_source 'fine-focus sealed tube'
_diffrn_standards_decay_% 0
_diffrn_standards_interval_time 1
_diffrn_standards_number 0
_exptl_absorpt_coefficient_mu 16.158
_exptl_absorpt_correction_type multi-scan
_exptl_crystal_colour 'pale yellow'
_exptl_crystal_density_diffrn 3.410
_exptl_crystal_description prismatic
_exptl_crystal_F_000 512
_exptl_crystal_size_max 0.250
_exptl_crystal_size_mid 0.130
_exptl_crystal_size_min 0.090
_exptl_transmission_factor_max 0.3242
_exptl_transmission_factor_min 0.1071
_refine_diff_density_max 1.888
_refine_diff_density_min -0.731
_refine_diff_density_rms 0.143
_refine_ls_extinction_coef 0.0020(2)
_refine_ls_extinction_expression Fc^*^=kFc[1+0.001xFc^2^\l^3^/sin(2\q)]^-1/4^
_refine_ls_extinction_method 'SHELXL-2016/4 (Sheldrick 2016)'
_refine_ls_goodness_of_fit_ref 1.072
_refine_ls_hydrogen_treatment refall
_refine_ls_matrix_type full
_refine_ls_number_parameters 182
_refine_ls_number_reflns 2364
_refine_ls_number_restraints 9
_refine_ls_restrained_S_all 1.074
_refine_ls_R_factor_all 0.0157
_refine_ls_R_factor_gt 0.0152
_refine_ls_shift/su_max 0.143
_refine_ls_shift/su_mean 0.007
_refine_ls_structure_factor_coef Fsqd
_refine_ls_weighting_details 'w=1/[\s^2^(Fo^2^)+(0.0097P)^2^] where P=(Fo^2^+2Fc^2^)/3'
_refine_ls_weighting_scheme calc
_refine_ls_wR_factor_gt 0.0378
_refine_ls_wR_factor_ref 0.0380
_reflns_Friedel_coverage 0.000
_reflns_number_gt 2313
_reflns_number_total 2364
_reflns_threshold_expression 'I > 2\s(I)'
_cod_data_source_file c8nj00956b2.cif
_cod_data_source_block BaPt
_cod_depositor_comments 'Adding full bibliography for 7057339--7057343.cif.'
_cod_database_code 7057343
_shelx_shelxl_version_number 2016/4
_shelx_space_group_comment
;
The symmetry employed for this shelxl refinement is uniquely defined
by the following loop, which should always be used as a source of
symmetry information in preference to the above space-group names.
They are only intended as comments.
;
_shelx_estimated_absorpt_t_min 0.107
_shelx_estimated_absorpt_t_max 0.324

loop_
_space_group_symop_operation_xyz
'x, y, z'
'-x, -y, -z'

loop_
_atom_site_label
_atom_site_type_symbol
_atom_site_fract_x
_atom_site_fract_y
_atom_site_fract_z
_atom_site_U_iso_or_equiv
_atom_site_adp_type
_atom_site_occupancy
_atom_site_site_symmetry_order
_atom_site_calc_flag
_atom_site_refinement_flags_posn
_atom_site_refinement_flags_occupancy
BA1 Ba 0.27285(2) 0.06535(2) 0.35561(2) 0.00835(5) Uani 1 1 d . .
PT1 Pt 0.500000 -0.500000 0.500000 0.00690(5) Uani 1 2 d S P
PT2 Pt 0.500000 -0.500000 0.000000 0.00894(5) Uani 1 2 d S P
O41 O 0.2384(4) -0.1932(4) 0.1962(3) 0.0203(5) Uani 1 1 d . .
N1 N 0.2146(4) -0.3352(4) 0.5736(3) 0.0102(5) Uani 1 1 d . .
O31 O 0.8115(4) -0.7529(4) 0.1135(3) 0.0229(5) Uani 1 1 d . .
O11 O 0.1073(4) -0.4002(3) 0.6400(3) 0.0173(5) Uani 1 1 d . .
N2 N 0.4351(4) -0.6663(4) 0.4270(3) 0.0094(5) Uani 1 1 d . .
O21 O 0.4928(4) -0.8286(3) 0.4694(3) 0.0148(4) Uani 1 1 d . .
N3 N 0.2381(4) -0.3784(4) -0.0277(3) 0.0143(5) Uani 1 1 d . .
N4 N 0.4104(4) -0.2997(4) 0.1436(3) 0.0121(5) Uani 1 1 d . .
O22 O 0.3300(4) -0.6076(3) 0.3452(3) 0.0157(4) Uani 1 1 d . .
O42 O 0.5284(4) -0.2810(4) 0.1818(3) 0.0233(6) Uani 1 1 d . .
O32 O 0.1213(4) -0.4327(4) 0.0436(3) 0.0242(6) Uani 1 1 d . .
O12 O 0.1418(3) -0.1671(3) 0.5490(3) 0.0145(4) Uani 1 1 d . .
O1W O 0.1976(4) 0.1892(4) 0.0868(3) 0.0179(5) Uani 1 1 d D .
O2W O -0.0999(5) -0.2258(5) 0.3699(3) 0.0302(7) Uani 1 1 d D .
O3W O 0.6136(6) 0.0289(6) 0.1644(4) 0.0443(10) Uani 1 1 d D .
H1W1 H 0.254(17) 0.259(15) 0.094(14) 0.13(4) Uiso 1 1 d D .
H2W1 H 0.097(17) 0.20(2) 0.058(16) 0.19(7) Uiso 1 1 d D .
H1W2 H -0.008(10) -0.200(12) 0.312(9) 0.08(2) Uiso 1 1 d D .
H2W2 H -0.129(13) -0.325(11) 0.355(11) 0.10(3) Uiso 1 1 d D .
H1W3 H 0.678(8) -0.056(7) 0.077(5) 0.039(15) Uiso 1 1 d D .
H2W3 H 0.644(11) 0.136(8) 0.140(8) 0.07(2) Uiso 1 1 d D .

loop_
_atom_site_aniso_label
_atom_site_aniso_U_11
_atom_site_aniso_U_22
_atom_site_aniso_U_33
_atom_site_aniso_U_23
_atom_site_aniso_U_13
_atom_site_aniso_U_12
BA1 0.00838(9) 0.00771(8) 0.00960(8) -0.00061(6) -0.00265(6) -0.00407(7)
PT1 0.00672(8) 0.00486(8) 0.00910(8) -0.00028(5) -0.00212(6) -0.00272(7)
PT2 0.01021(8) 0.00820(8) 0.00930(8) -0.00081(5) -0.00313(6) -0.00458(7)
O41 0.0160(12) 0.0176(12) 0.0248(13) -0.0094(10) -0.0011(10) -0.0064(11)
N1 0.0089(11) 0.0078(11) 0.0137(12) -0.0004(9) -0.0040(9) -0.0033(11)
O31 0.0243(13) 0.0193(13) 0.0303(14) 0.0069(11) -0.0177(12) -0.0099(13)
O11 0.0129(11) 0.0126(11) 0.0231(12) -0.0015(9) 0.0017(9) -0.0073(10)
N2 0.0083(11) 0.0087(11) 0.0106(11) -0.0005(9) -0.0015(9) -0.0042(11)
O21 0.0175(11) 0.0075(10) 0.0236(12) 0.0033(9) -0.0112(10) -0.0068(10)
N3 0.0141(12) 0.0121(12) 0.0179(13) -0.0024(10) -0.0066(10) -0.0054(12)
N4 0.0157(12) 0.0096(12) 0.0122(11) 0.0003(9) -0.0039(10) -0.0071(12)
O22 0.0203(12) 0.0124(11) 0.0188(11) 0.0028(9) -0.0126(10) -0.0076(11)
O42 0.0197(12) 0.0254(14) 0.0297(14) -0.0115(11) -0.0091(11) -0.0099(13)
O32 0.0160(12) 0.0216(14) 0.0369(16) 0.0039(12) -0.0079(12) -0.0113(12)
O12 0.0082(10) 0.0046(10) 0.0253(12) 0.0011(9) -0.0051(9) 0.0008(9)
O1W 0.0169(12) 0.0172(12) 0.0166(12) 0.0021(10) -0.0075(10) -0.0048(11)
O2W 0.0284(15) 0.049(2) 0.0192(13) -0.0132(13) 0.0036(11) -0.0256(17)
O3W 0.048(2) 0.060(2) 0.0341(17) -0.0315(16) 0.0258(15) -0.047(2)

loop_
_atom_type_symbol
_atom_type_description
_atom_type_scat_dispersion_real
_atom_type_scat_dispersion_imag
_atom_type_scat_source
N N 0.0061 0.0033 'International Tables Vol C Tables 4.2.6.8 and 6.1.1.4'
H H 0.0000 0.0000 'International Tables Vol C Tables 4.2.6.8 and 6.1.1.4'
O O 0.0106 0.0060 'International Tables Vol C Tables 4.2.6.8 and 6.1.1.4'
Ba Ba -0.3244 2.2819 'International Tables Vol C Tables 4.2.6.8 and 6.1.1.4'
Pt Pt -1.7033 8.3905 'International Tables Vol C Tables 4.2.6.8 and 6.1.1.4'

loop_
_geom_angle_atom_site_label_1
_geom_angle_atom_site_label_2
_geom_angle_atom_site_label_3
_geom_angle
_geom_angle_site_symmetry_1
_geom_angle_site_symmetry_3
O3W BA1 O2W 126.26(8) . 2_556
O3W BA1 O1W 75.08(11) . .
O2W BA1 O1W 131.50(10) 2_556 .
O3W BA1 O21 83.02(11) . 2_646
O2W BA1 O21 74.86(9) 2_556 2_646
O1W BA1 O21 152.76(8) . 2_646
O3W BA1 O12 136.50(11) . .
O2W BA1 O12 73.29(8) 2_556 .
O1W BA1 O12 124.18(7) . .
O21 BA1 O12 63.87(6) 2_646 .
O3W BA1 O21 63.50(8) . 1_565
O2W BA1 O21 63.14(7) 2_556 1_565
O1W BA1 O21 122.01(6) . 1_565
O21 BA1 O21 58.43(7) 2_646 1_565
O12 BA1 O21 113.80(6) . 1_565
O3W BA1 O12 156.59(11) . 2_556
O2W BA1 O12 69.92(8) 2_556 2_556
O1W BA1 O12 81.53(7) . 2_556
O21 BA1 O12 119.62(6) 2_646 2_556
O12 BA1 O12 59.87(8) . 2_556
O21 BA1 O12 131.63(7) 1_565 2_556
O3W BA1 O42 62.97(8) . .
O2W BA1 O42 146.63(10) 2_556 .
O1W BA1 O42 80.70(8) . .
O21 BA1 O42 74.95(7) 2_646 .
O12 BA1 O42 80.90(7) . .
O21 BA1 O42 110.99(7) 1_565 .
O12 BA1 O42 114.45(6) 2_556 .
O3W BA1 O22 65.95(9) . 1_565
O2W BA1 O22 71.00(8) 2_556 1_565
O1W BA1 O22 85.07(7) . 1_565
O21 BA1 O22 100.76(6) 2_646 1_565
O12 BA1 O22 143.81(7) . 1_565
O21 BA1 O22 42.34(6) 1_565 1_565
O12 BA1 O22 111.49(6) 2_556 1_565
O42 BA1 O22 128.89(7) . 1_565
O3W BA1 O41 96.55(8) . .
O2W BA1 O41 135.56(7) 2_556 .
O1W BA1 O41 64.91(7) . .
O21 BA1 O41 102.48(7) 2_646 .
O12 BA1 O41 66.51(7) . .
O21 BA1 O41 152.38(7) 1_565 .
O12 BA1 O41 73.98(7) 2_556 .
O42 BA1 O41 41.51(6) . .
O22 BA1 O41 148.78(7) 1_565 .
O3W BA1 O11 122.47(11) . 2_556
O2W BA1 O11 70.15(9) 2_556 2_556
O1W BA1 O11 62.60(8) . 2_556
O21 BA1 O11 144.60(7) 2_646 2_556
O12 BA1 O11 100.18(6) . 2_556
O21 BA1 O11 108.15(6) 1_565 2_556
O12 BA1 O11 41.56(6) 2_556 2_556
O42 BA1 O11 136.48(7) . 2_556
O22 BA1 O11 73.02(6) 1_565 2_556
O41 BA1 O11 98.63(7) . 2_556
N2 PT1 N2 180.0 2_646 .
N2 PT1 N1 93.68(10) 2_646 .
N2 PT1 N1 86.32(10) . .
N2 PT1 N1 86.32(10) 2_646 2_646
N2 PT1 N1 93.68(10) . 2_646
N1 PT1 N1 180.0 . 2_646
N3 PT2 N3 180.0 2_645 .
N3 PT2 N4 89.41(11) 2_645 2_645
N3 PT2 N4 90.59(11) . 2_645
N3 PT2 N4 90.59(11) 2_645 .
N3 PT2 N4 89.41(11) . .
N4 PT2 N4 180.0 2_645 .
N4 O41 BA1 99.25(16) . .
O11 N1 O12 118.4(3) . .
O11 N1 PT1 120.1(2) . .
O12 N1 PT1 121.45(16) . .
N1 O11 BA1 98.68(19) . 2_556
O22 N2 O21 118.9(2) . .
O22 N2 PT1 120.49(19) . .
O21 N2 PT1 120.49(18) . .
N2 O21 BA1 137.60(16) . 2_646
N2 O21 BA1 100.59(15) . 1_545
BA1 O21 BA1 121.57(7) 2_646 1_545
O32 N3 O31 119.1(3) . 2_645
O32 N3 PT2 119.5(2) . .
O31 N3 PT2 121.40(19) 2_645 .
O41 N4 O42 118.0(3) . .
O41 N4 PT2 121.63(19) . .
O42 N4 PT2 120.4(2) . .
N2 O22 BA1 97.71(15) . 1_545
N4 O42 BA1 100.8(2) . .
N1 O12 BA1 134.78(18) . .
N1 O12 BA1 100.68(14) . 2_556
BA1 O12 BA1 120.13(8) . 2_556

loop_
_geom_bond_atom_site_label_1
_geom_bond_atom_site_label_2
_geom_bond_distance
_geom_bond_site_symmetry_2
BA1 O3W 2.741(3) .
BA1 O2W 2.742(3) 2_556
BA1 O1W 2.770(2) .
BA1 O21 2.806(2) 2_646
BA1 O12 2.851(2) .
BA1 O21 2.935(2) 1_565
BA1 O12 2.983(2) 2_556
BA1 O42 2.983(3) .
BA1 O22 3.002(2) 1_565
BA1 O41 3.015(2) .
BA1 O11 3.034(3) 2_556
PT1 N2 2.012(2) 2_646
PT1 N2 2.012(2) .
PT1 N1 2.020(3) .
PT1 N1 2.020(3) 2_646
PT2 N3 2.005(3) 2_645
PT2 N3 2.005(3) .
PT2 N4 2.024(3) 2_645
PT2 N4 2.024(3) .
O41 N4 1.237(4) .
N1 O11 1.232(3) .
N1 O12 1.253(3) .
O31 N3 1.247(4) 2_645
O11 BA1 3.034(3) 2_556
N2 O22 1.237(3) .
N2 O21 1.253(3) .
O21 BA1 2.806(2) 2_646
O21 BA1 2.936(2) 1_545
N3 O32 1.242(3) .
N3 O31 1.247(4) 2_645
N4 O42 1.242(3) .
O22 BA1 3.002(2) 1_545
O12 BA1 2.983(2) 2_556
O2W BA1 2.742(3) 2_556
